data_2223113
loop_
_publ_author_name
'Zhang, Yuan'
'Li, Yong Hua'

_publ_section_title
;
 8-(4-Nitrobenzyloxy)quinoline
;
_journal_coeditor_code HK2759
_journal_issue 9
_journal_name_full 'Acta Crystallographica Section E'
_journal_page_first o2270
_journal_paper_doi 10.1107/S1600536809033212
_journal_volume 65
_journal_year 2009
_chemical_formula_iupac 'C16 H12 N2 O3'
_chemical_formula_moiety 'C16 H12 N2 O3'
_chemical_formula_sum 'C16 H12 N2 O3'
_chemical_formula_weight 280.28
_chemical_name_systematic
;
8-(4-Nitrobenzyloxy)quinoline
;
_space_group_IT_number 7
_symmetry_cell_setting monoclinic
_symmetry_space_group_name_Hall 'P -2yac'
_symmetry_space_group_name_H-M 'P 1 n 1'
_atom_sites_solution_hydrogens geom
_atom_sites_solution_primary direct
_atom_sites_solution_secondary difmap
_audit_creation_method SHELXL-97
_cell_angle_alpha 90.00
_cell_angle_beta 94.08(3)
_cell_angle_gamma 90.00
_cell_formula_units_Z 2
_cell_length_a 4.176(3)
_cell_length_b 7.395(3)
_cell_length_c 21.513(18)
_cell_measurement_reflns_used 1688
_cell_measurement_temperature 294(2)
_cell_measurement_theta_max 27.4449
_cell_measurement_theta_min 2.7542
_cell_volume 662.7(8)
_computing_cell_refinement 'CrystalClear (Rigaku, 2005)'
_computing_data_collection 'CrystalClear (Rigaku, 2005)'
_computing_data_reduction 'CrystalClear (Rigaku, 2005)'
_computing_molecular_graphics 'SHELXTL/PC (Sheldrick, 2008) and PLATON (Spek, 2009)'
_computing_publication_material 'SHELXTL/PC (Sheldrick, 2008) and PLATON (Spek, 2009)'
_computing_structure_refinement 'SHELXL97 (Sheldrick, 2008)'
_computing_structure_solution 'SHELXS97 (Sheldrick, 2008)'
_diffrn_ambient_temperature 294(2)
_diffrn_measured_fraction_theta_full 0.998
_diffrn_measured_fraction_theta_max 0.998
_diffrn_measurement_device_type 'Rigaku SCXmini'
_diffrn_measurement_method CCD_Profile_fitting
_diffrn_radiation_monochromator graphite
_diffrn_radiation_source 'fine-focus sealed tube'
_diffrn_radiation_type MoK\a
_diffrn_radiation_wavelength 0.71073
_diffrn_reflns_av_R_equivalents 0.0281
_diffrn_reflns_av_sigmaI/netI 0.0395
_diffrn_reflns_limit_h_max 5
_diffrn_reflns_limit_h_min -5
_diffrn_reflns_limit_k_max 9
_diffrn_reflns_limit_k_min -9
_diffrn_reflns_limit_l_max 26
_diffrn_reflns_limit_l_min -26
_diffrn_reflns_number 5732
_diffrn_reflns_theta_full 26.00
_diffrn_reflns_theta_max 26.00
_diffrn_reflns_theta_min 2.91
_diffrn_standards_number 0
_exptl_absorpt_coefficient_mu 0.099
_exptl_absorpt_correction_T_max 0.980
_exptl_absorpt_correction_T_min 0.789
_exptl_absorpt_correction_type multi-scan
_exptl_absorpt_process_details '(CrystalClear, Rigaku, 2005)'
_exptl_crystal_colour 'pale yellow'
_exptl_crystal_density_diffrn 1.405
_exptl_crystal_density_method 'not measured'
_exptl_crystal_description block
_exptl_crystal_F_000 292
_exptl_crystal_size_max 0.2000
_exptl_crystal_size_mid 0.2000
_exptl_crystal_size_min 0.2000
_refine_diff_density_max 0.169
_refine_diff_density_min -0.157
_refine_ls_extinction_coef 0.036(3)
_refine_ls_extinction_expression Fc^*^=kFc[1+0.001xFc^2^\l^3^/sin(2\q)]^-1/4^
_refine_ls_extinction_method 'SHELXL97 (Sheldrick, 2008)'
_refine_ls_goodness_of_fit_ref 1.006
_refine_ls_hydrogen_treatment constr
_refine_ls_matrix_type full
_refine_ls_number_parameters 191
_refine_ls_number_reflns 2566
_refine_ls_restrained_S_all 1.006
_refine_ls_R_factor_all 0.0530
_refine_ls_R_factor_gt 0.0422
_refine_ls_shift/su_max 0.000
_refine_ls_shift/su_mean 0.000
_refine_ls_structure_factor_coef Fsqd
_refine_ls_weighting_details 'calc w=1/[\s^2^(Fo^2^)+(0.0196P)^2^+0.15P] where P=(Fo^2^+2Fc^2^)/3'
_refine_ls_weighting_scheme calc
_refine_ls_wR_factor_gt 0.0807
_refine_ls_wR_factor_ref 0.0860
_reflns_number_gt 2134
_reflns_number_total 2566
_reflns_threshold_expression I>2\s(I)
_cod_data_source_file hk2759.cif
_cod_data_source_block I
_cod_original_sg_symbol_H-M 'P n'
_cod_database_code 2223113
_cod_database_fobs_code 2223113

loop_
_symmetry_equiv_pos_as_xyz
'x, y, z'
'x+1/2, -y, z+1/2'

loop_
_atom_site_type_symbol
_atom_site_label
_atom_site_fract_x
_atom_site_fract_y
_atom_site_fract_z
_atom_site_U_iso_or_equiv
_atom_site_adp_type
_atom_site_calc_flag
_atom_site_refinement_flags
_atom_site_occupancy
_atom_site_disorder_assembly
_atom_site_disorder_group
O O1 0.8658(4) 0.5082(2) 0.23916(8) 0.0539(4) Uani d . 1 . .
O O2 0.1576(6) -0.2236(3) 0.08570(10) 0.1024(8) Uani d . 1 . .
O O3 0.3470(9) -0.1172(4) 0.00328(11) 0.1334(11) Uani d . 1 . .
N N1 1.2733(5) 0.4283(2) 0.33661(9) 0.0531(5) Uani d . 1 . .
N N2 0.2926(6) -0.1057(3) 0.05809(11) 0.0727(7) Uani d . 1 . .
C C1 1.4711(6) 0.3933(4) 0.38541(12) 0.0609(7) Uani d . 1 . .
H H1A 1.5451 0.2752 0.3903 0.073 Uiso calc R 1 . .
C C2 1.5794(6) 0.5201(4) 0.43068(12) 0.0654(7) Uani d . 1 . .
H H2A 1.7160 0.4858 0.4647 0.078 Uiso calc R 1 . .
C C3 1.4798(6) 0.6939(4) 0.42365(11) 0.0612(7) Uani d . 1 . .
H H3A 1.5518 0.7809 0.4526 0.073 Uiso calc R 1 . .
C C4 1.2677(5) 0.7427(3) 0.37262(11) 0.0525(6) Uani d . 1 . .
C C5 1.1593(7) 0.9231(4) 0.36205(14) 0.0649(7) Uani d . 1 . .
H H5A 1.2225 1.0140 0.3902 0.078 Uiso calc R 1 . .
C C6 0.9646(6) 0.9620(4) 0.31112(14) 0.0665(8) Uani d . 1 . .
H H6A 0.8982 1.0807 0.3040 0.080 Uiso calc R 1 . .
C C7 0.8594(6) 0.8260(3) 0.26827(12) 0.0584(7) Uani d . 1 . .
H H7A 0.7238 0.8555 0.2336 0.070 Uiso calc R 1 . .
C C8 0.9567(5) 0.6509(3) 0.27772(11) 0.0482(6) Uani d . 1 . .
C C9 1.1702(5) 0.6040(3) 0.33024(11) 0.0464(5) Uani d . 1 . .
C C10 0.6534(6) 0.5515(3) 0.18613(12) 0.0561(6) Uani d . 1 . .
H H10A 0.7577 0.6328 0.1585 0.067 Uiso calc R 1 . .
H H10B 0.4614 0.6100 0.1992 0.067 Uiso calc R 1 . .
C C11 0.5679(5) 0.3764(3) 0.15321(11) 0.0497(6) Uani d . 1 . .
C C12 0.6351(5) 0.3513(4) 0.09144(11) 0.0582(6) Uani d . 1 . .
H H12A 0.7404 0.4417 0.0708 0.070 Uiso calc R 1 . .
C C13 0.5469(6) 0.1932(3) 0.06027(12) 0.0598(6) Uani d . 1 . .
H H13A 0.5918 0.1769 0.0189 0.072 Uiso calc R 1 . .
C C14 0.3921(6) 0.0609(3) 0.09139(11) 0.0518(6) Uani d . 1 . .
C C15 0.3210(6) 0.0814(3) 0.15294(11) 0.0548(6) Uani d . 1 . .
H H15A 0.2155 -0.0096 0.1733 0.066 Uiso calc R 1 . .
C C16 0.4104(5) 0.2402(3) 0.18354(10) 0.0537(6) Uani d . 1 . .
H H16A 0.3646 0.2560 0.2249 0.064 Uiso calc R 1 . .

loop_
_atom_site_aniso_label
_atom_site_aniso_U_11
_atom_site_aniso_U_22
_atom_site_aniso_U_33
_atom_site_aniso_U_12
_atom_site_aniso_U_13
_atom_site_aniso_U_23
O1 0.0583(10) 0.0516(9) 0.0505(9) 0.0015(8) -0.0043(7) -0.0077(7)
O2 0.149(2) 0.0699(13) 0.0880(17) -0.0360(14) 0.0046(15) -0.0007(13)
O3 0.228(3) 0.1087(19) 0.0649(14) -0.057(2) 0.0222(17) -0.0289(14)
N1 0.0568(12) 0.0473(11) 0.0548(11) -0.0060(9) 0.0017(10) -0.0030(10)
N2 0.0905(18) 0.0683(16) 0.0572(14) -0.0059(13) -0.0099(13) -0.0036(12)
C1 0.0636(17) 0.0560(15) 0.0618(16) -0.0086(13) -0.0033(13) 0.0008(13)
C2 0.0620(17) 0.080(2) 0.0534(15) -0.0124(15) -0.0033(13) -0.0022(14)
C3 0.0614(16) 0.0704(19) 0.0524(15) -0.0220(14) 0.0078(12) -0.0170(13)
C4 0.0507(13) 0.0567(15) 0.0520(13) -0.0156(12) 0.0157(11) -0.0109(12)
C5 0.0697(18) 0.0510(15) 0.0759(18) -0.0157(13) 0.0195(15) -0.0188(14)
C6 0.0714(19) 0.0420(15) 0.088(2) -0.0021(12) 0.0233(16) -0.0033(14)
C7 0.0585(15) 0.0511(16) 0.0665(16) 0.0000(12) 0.0101(12) 0.0025(13)
C8 0.0479(13) 0.0472(14) 0.0510(13) -0.0057(11) 0.0133(10) -0.0037(11)
C9 0.0484(14) 0.0470(13) 0.0449(12) -0.0104(10) 0.0103(10) -0.0073(10)
C10 0.0511(15) 0.0613(16) 0.0549(15) 0.0019(12) -0.0036(12) 0.0012(12)
C11 0.0415(12) 0.0599(16) 0.0467(13) 0.0017(11) -0.0030(10) 0.0009(11)
C12 0.0556(14) 0.0696(16) 0.0495(14) -0.0104(12) 0.0040(11) 0.0031(13)
C13 0.0619(15) 0.0740(18) 0.0432(13) -0.0028(14) 0.0021(11) 0.0003(13)
C14 0.0559(14) 0.0521(14) 0.0464(13) 0.0021(11) -0.0046(11) 0.0017(11)
C15 0.0614(16) 0.0559(15) 0.0470(13) 0.0009(12) 0.0041(11) 0.0102(11)
C16 0.0545(14) 0.0630(16) 0.0438(12) 0.0039(11) 0.0043(10) 0.0038(11)

loop_
_atom_type_symbol
_atom_type_description
_atom_type_scat_dispersion_real
_atom_type_scat_dispersion_imag
_atom_type_scat_source
C C 0.0033 0.0016 'International Tables Vol C Tables 4.2.6.8 and 6.1.1.4'
H H 0.0000 0.0000 'International Tables Vol C Tables 4.2.6.8 and 6.1.1.4'
N N 0.0061 0.0033 'International Tables Vol C Tables 4.2.6.8 and 6.1.1.4'
O O 0.0106 0.0060 'International Tables Vol C Tables 4.2.6.8 and 6.1.1.4'

loop_
_geom_angle_atom_site_label_1
_geom_angle_atom_site_label_2
_geom_angle_atom_site_label_3
_geom_angle_site_symmetry_1
_geom_angle_site_symmetry_3
_geom_angle
_geom_angle_publ_flag
C8 O1 C10 . . 115.90(19) ?
C1 N1 C9 . . 116.2(2) ?
O2 N2 C14 . . 119.2(2) ?
O3 N2 O2 . . 123.2(3) ?
O3 N2 C14 . . 117.7(3) ?
N1 C1 C2 . . 125.2(3) ?
N1 C1 H1A . . 117.4 ?
C2 C1 H1A . . 117.4 ?
C1 C2 H2A . . 120.8 ?
C3 C2 C1 . . 118.3(3) ?
C3 C2 H2A . . 120.8 ?
C2 C3 C4 . . 120.1(2) ?
C2 C3 H3A . . 120.0 ?
C4 C3 H3A . . 120.0 ?
C3 C4 C9 . . 117.0(2) ?
C3 C4 C5 . . 122.7(2) ?
C9 C4 C5 . . 120.3(2) ?
C4 C5 H5A . . 120.1 ?
C6 C5 C4 . . 119.8(2) ?
C6 C5 H5A . . 120.1 ?
C5 C6 C7 . . 121.3(3) ?
C5 C6 H6A . . 119.3 ?
C7 C6 H6A . . 119.3 ?
C6 C7 H7A . . 120.0 ?
C8 C7 C6 . . 120.1(2) ?
C8 C7 H7A . . 120.0 ?
O1 C8 C9 . . 114.75(19) ?
C7 C8 O1 . . 124.7(2) ?
C7 C8 C9 . . 120.6(2) ?
N1 C9 C4 . . 123.3(2) ?
N1 C9 C8 . . 118.80(18) ?
C4 C9 C8 . . 117.9(2) ?
O1 C10 C11 . . 107.2(2) ?
O1 C10 H10A . . 110.3 ?
O1 C10 H10B . . 110.3 ?
C11 C10 H10A . . 110.3 ?
C11 C10 H10B . . 110.3 ?
H10A C10 H10B . . 108.5 ?
C12 C11 C10 . . 120.5(2) ?
C12 C11 C16 . . 119.1(2) ?
C16 C11 C10 . . 120.4(2) ?
C11 C12 H12A . . 119.6 ?
C13 C12 C11 . . 120.7(2) ?
C13 C12 H12A . . 119.6 ?
C12 C13 H13A . . 120.5 ?
C14 C13 C12 . . 118.9(2) ?
C14 C13 H13A . . 120.5 ?
C13 C14 N2 . . 119.1(2) ?
C13 C14 C15 . . 121.9(2) ?
C15 C14 N2 . . 119.0(2) ?
C14 C15 H15A . . 120.7 ?
C16 C15 C14 . . 118.6(2) ?
C16 C15 H15A . . 120.7 ?
C11 C16 H16A . . 119.6 ?
C15 C16 C11 . . 120.8(2) ?
C15 C16 H16A . . 119.6 ?

loop_
_geom_bond_atom_site_label_1
_geom_bond_atom_site_label_2
_geom_bond_site_symmetry_2
_geom_bond_distance
_geom_bond_publ_flag
O1 C8 . 1.379(3) ?
O1 C10 . 1.431(3) ?
N1 C1 . 1.315(3) ?
N2 O2 . 1.216(3) ?
N2 O3 . 1.220(3) ?
N2 C14 . 1.470(3) ?
C1 C2 . 1.403(3) ?
C1 H1A . 0.9300 ?
C2 H2A . 0.9300 ?
C3 C2 . 1.356(4) ?
C3 H3A . 0.9300 ?
C4 C3 . 1.408(3) ?
C4 C5 . 1.422(3) ?
C5 C6 . 1.348(4) ?
C5 H5A . 0.9300 ?
C6 H6A . 0.9300 ?
C7 C6 . 1.413(4) ?
C7 H7A . 0.9300 ?
C8 C7 . 1.367(3) ?
C9 N1 . 1.372(3) ?
C9 C4 . 1.413(3) ?
C9 C8 . 1.431(3) ?
C10 C11 . 1.507(3) ?
C10 H10A . 0.9700 ?
C10 H10B . 0.9700 ?
C11 C16 . 1.391(3) ?
C12 C11 . 1.390(3) ?
C12 C13 . 1.385(3) ?
C12 H12A . 0.9300 ?
C13 C14 . 1.373(3) ?
C13 H13A . 0.9300 ?
C15 C14 . 1.386(3) ?
C15 C16 . 1.385(3) ?
C15 H15A . 0.9300 ?
C16 H16A . 0.9300 ?

loop_
_geom_hbond_atom_site_label_D
_geom_hbond_atom_site_label_H
_geom_hbond_atom_site_label_A
_geom_hbond_site_symmetry_A
_geom_hbond_distance_DH
_geom_hbond_distance_HA
_geom_hbond_distance_DA
_geom_hbond_angle_DHA
_geom_hbond_publ_flag
C10 H10A O2 1_665 0.97 2.60 3.538(3) 164 yes

loop_
_cod_related_entry_id
_cod_related_entry_database
_cod_related_entry_code
1 ChemSpider 330176
